data_7040761
loop_
_publ_author_name
'Vaughan, Teresa F.'
'Spencer, John L.'

_publ_section_title
;
 Transition metal complexes of the pyridylphosphine ligand
 o-C6H4(CH2PPy2)2.
;
_journal_issue 42
_journal_name_full 'Dalton transactions (Cambridge, England : 2003)'
_journal_page_first 16826
_journal_page_last 16837
_journal_paper_doi 10.1039/c6dt02041k
_journal_volume 45
_journal_year 2016
_chemical_formula_moiety 'C36 H36 Ir N4 P2, C24 H20 B'
_chemical_formula_sum 'C60 H56 B Ir N4 P2'
_chemical_formula_weight 1098.13
_space_group_crystal_system triclinic
_space_group_IT_number 2
_space_group_name_Hall '-P 1'
_space_group_name_H-M_alt 'P -1'
_symmetry_Int_Tables_number 2
_symmetry_space_group_name_Hall '-P 1'
_symmetry_space_group_name_H-M 'P -1'
_atom_sites_solution_primary iterative
_audit_creation_date 2014-11-14
_audit_creation_method
;
Olex2 1.2
(compiled 2014.09.19 svn.r3010 for OlexSys, GUI svn.r4874)
;
_audit_update_record
;
2016-04-23 deposited with the CCDC.
2016-09-07 downloaded from the CCDC.
;
_cell_angle_alpha 84.324(2)
_cell_angle_beta 88.2410(17)
_cell_angle_gamma 79.2307(17)
_cell_formula_units_Z 2
_cell_length_a 9.38338(15)
_cell_length_b 14.6521(4)
_cell_length_c 17.9389(5)
_cell_measurement_reflns_used 16193
_cell_measurement_temperature 285.10(10)
_cell_measurement_theta_max 76.0820
_cell_measurement_theta_min 4.1280
_cell_volume 2410.85(10)
_computing_cell_refinement
;
CrysAlisPro, Agilent Technologies,
Version 1.171.37.31 (release 14-01-2014 CrysAlis171 .NET)
(compiled Jan 14 2014,18:38:05)
;
_computing_data_collection
;
CrysAlisPro, Agilent Technologies,
Version 1.171.37.31 (release 14-01-2014 CrysAlis171 .NET)
(compiled Jan 14 2014,18:38:05)
;
_computing_data_reduction
;
CrysAlisPro, Agilent Technologies,
Version 1.171.37.31 (release 14-01-2014 CrysAlis171 .NET)
(compiled Jan 14 2014,18:38:05)
;
_computing_molecular_graphics 'Olex2 (Dolomanov et al., 2009)'
_computing_publication_material 'Olex2 (Dolomanov et al., 2009)'
_computing_structure_refinement 'olex2.refine (Bourhis et al., 2013)'
_computing_structure_solution
;
Superflip (Palatinus & Chapuis, 2007;Palatinus & van der Lee, 2008;
Palatinus et al., 2012)
;
_diffrn_ambient_environment air
_diffrn_ambient_temperature 285.10(10)
_diffrn_detector 'CCD plate'
_diffrn_detector_area_resol_mean 10.6501
_diffrn_detector_type Atlas
_diffrn_measured_fraction_theta_full 0.9853
_diffrn_measured_fraction_theta_max 0.9853
_diffrn_measurement_details
;
  1 omega  -25.00   15.00   1.0000    1.0000
omega____ theta____ kappa____ phi______ frames
    -      -40.5000   37.0000  -60.0000 40

  2 omega   31.00   84.00   1.0000    1.0000
omega____ theta____ kappa____ phi______ frames
    -       41.9338 -125.0000 -120.0000 53

  3 omega   36.00   90.00   1.0000    1.0000
omega____ theta____ kappa____ phi______ frames
    -      111.0000  -30.0000 -120.0000 54

  4 omega   67.00  124.00   1.0000    1.0000
omega____ theta____ kappa____ phi______ frames
    -      111.0000   15.0000  -60.0000 57

  5 omega  135.00  177.00   1.0000    1.0000
omega____ theta____ kappa____ phi______ frames
    -      111.0000   15.0000  -60.0000 42

  6 omega  145.00  173.00   1.0000    1.0000
omega____ theta____ kappa____ phi______ frames
    -      111.0000   30.0000    0.0000 28

  7 omega  151.00  177.00   1.0000    1.0000
omega____ theta____ kappa____ phi______ frames
    -      111.0000  111.0000   30.0000 26

  8 omega  101.00  175.00   1.0000    1.0000
omega____ theta____ kappa____ phi______ frames
    -      111.0000  111.0000  -60.0000 74

  9 omega  129.00  167.00   1.0000    1.0000
omega____ theta____ kappa____ phi______ frames
    -      111.0000  111.0000 -120.0000 38

 10 omega  112.00  139.00   1.0000    1.0000
omega____ theta____ kappa____ phi______ frames
    -      111.0000  178.0000 -120.0000 27

 11 omega   78.00  110.00   1.0000    1.0000
omega____ theta____ kappa____ phi______ frames
    -      111.0000  178.0000 -120.0000 32

 12 omega   93.00  128.00   1.0000    1.0000
omega____ theta____ kappa____ phi______ frames
    -      111.0000   30.0000    0.0000 35

 13 omega   65.00   91.00   1.0000    1.0000
omega____ theta____ kappa____ phi______ frames
    -      111.0000  -30.0000    0.0000 26

 14 omega   99.00  125.00   1.0000    1.0000
omega____ theta____ kappa____ phi______ frames
    -      111.0000  -77.0000  -30.0000 26

 15 omega   73.00  116.00   1.0000    1.0000
omega____ theta____ kappa____ phi______ frames
    -      111.0000 -111.0000    0.0000 43

 16 omega   58.00  108.00   1.0000    1.0000
omega____ theta____ kappa____ phi______ frames
    -      111.0000 -111.0000  -30.0000 50

 17 omega   52.00   88.00   1.0000    1.0000
omega____ theta____ kappa____ phi______ frames
    -      111.0000  -77.0000  -30.0000 36

 18 omega   45.00  107.00   1.0000    1.0000
omega____ theta____ kappa____ phi______ frames
    -      111.0000  -94.0000 -120.0000 62

 19 omega   85.00  116.00   1.0000    1.0000
omega____ theta____ kappa____ phi______ frames
    -      111.0000 -111.0000 -150.0000 31

 20 omega   43.00   84.00   1.0000    1.0000
omega____ theta____ kappa____ phi______ frames
    -      111.0000  -45.0000 -150.0000 41

 21 omega   39.00  156.00   1.0000    1.0000
omega____ theta____ kappa____ phi______ frames
    -      111.0000  -15.0000  -60.0000 117

 22 omega   63.00  117.00   1.0000    1.0000
omega____ theta____ kappa____ phi______ frames
    -      111.0000 -117.0000  132.0000 54

 23 omega   44.00   95.00   1.0000    1.0000
omega____ theta____ kappa____ phi______ frames
    -      111.0000  -61.0000   30.0000 51

 24 omega   44.00  116.00   1.0000    1.0000
omega____ theta____ kappa____ phi______ frames
    -      111.0000 -111.0000   60.0000 72

 25 omega   44.00   80.00   1.0000    1.0000
omega____ theta____ kappa____ phi______ frames
    -      111.0000  -45.0000  -60.0000 36

 26 omega   31.00   88.00   1.0000    1.0000
omega____ theta____ kappa____ phi______ frames
    -      111.0000  -94.0000 -150.0000 57

 27 omega   31.00   88.00   1.0000    1.0000
omega____ theta____ kappa____ phi______ frames
    -       41.9338 -125.0000   30.0000 57

 28 omega   32.00   95.00   1.0000    1.0000
omega____ theta____ kappa____ phi______ frames
    -      111.0000  -94.0000  150.0000 63

 29 omega   46.00   71.00   1.0000    1.0000
omega____ theta____ kappa____ phi______ frames
    -      111.0000  -30.0000  150.0000 25

 30 omega -115.00  -68.00   1.0000    1.0000
omega____ theta____ kappa____ phi______ frames
    -      -40.5000 -161.0000  -19.0000 47

 31 omega -119.00   37.00   1.0000    1.0000
omega____ theta____ kappa____ phi______ frames
    -      -40.5000    0.0000   90.0000 156
;
_diffrn_measurement_device 'four-circle diffractometer'
_diffrn_measurement_device_type 'SuperNova, Dual, Cu at zero, Atlas'
_diffrn_measurement_method '\w scans'
_diffrn_orient_matrix_UB_11 0.0248745000
_diffrn_orient_matrix_UB_12 -0.0018104000
_diffrn_orient_matrix_UB_13 -0.0851698000
_diffrn_orient_matrix_UB_21 -0.0167172000
_diffrn_orient_matrix_UB_22 -0.1031079000
_diffrn_orient_matrix_UB_23 0.0063668000
_diffrn_orient_matrix_UB_31 -0.1644274000
_diffrn_orient_matrix_UB_32 0.0304061000
_diffrn_orient_matrix_UB_33 -0.0124354000
_diffrn_radiation_monochromator mirror
_diffrn_radiation_probe x-ray
_diffrn_radiation_type 'Cu K\a'
_diffrn_radiation_wavelength 1.54184
_diffrn_reflns_av_R_equivalents 0.0368
_diffrn_reflns_av_unetI/netI 0.0339
_diffrn_reflns_limit_h_max 5
_diffrn_reflns_limit_h_min -11
_diffrn_reflns_limit_k_max 18
_diffrn_reflns_limit_k_min -18
_diffrn_reflns_limit_l_max 22
_diffrn_reflns_limit_l_min -22
_diffrn_reflns_number 23896
_diffrn_reflns_theta_full 76.5422
_diffrn_reflns_theta_max 76.54
_diffrn_reflns_theta_min 3.08
_diffrn_source 'sealed X-ray tube'
_diffrn_source_type 'SuperNova (Cu) X-ray Source'
_exptl_absorpt_coefficient_mu 6.332
_exptl_absorpt_correction_T_max 1.00000
_exptl_absorpt_correction_T_min 0.41496
_exptl_absorpt_correction_type multi-scan
_exptl_absorpt_process_details
;
CrysAlisPro, Agilent Technologies,
Version 1.171.37.31 (release 14-01-2014 CrysAlis171 .NET)
(compiled Jan 14 2014,18:38:05)
Empirical absorption correction using spherical harmonics,
 implemented in SCALE3 ABSPACK scaling algorithm.
Empirical absorption correction using spherical harmonics,
 implemented in SCALE3 ABSPACK scaling algorithm.
;
_exptl_crystal_colour 'clear light colourless'
_exptl_crystal_density_diffrn 1.5126
_exptl_crystal_description plate
_exptl_crystal_F_000 1106.8858
_exptl_crystal_recrystallization_method 'Re-crystallisation from solvent'
_exptl_crystal_size_max 0.31
_exptl_crystal_size_mid 0.23
_exptl_crystal_size_min 0.04
_refine_diff_density_max 1.1768
_refine_diff_density_min -1.6280
_refine_diff_density_rms 0.1154
_refine_ls_d_res_high 0.7927
_refine_ls_d_res_low 14.3291
_refine_ls_goodness_of_fit_ref 1.0420
_refine_ls_hydrogen_treatment mixed
_refine_ls_matrix_type full
_refine_ls_number_constraints 106
_refine_ls_number_parameters 612
_refine_ls_number_reflns 9988
_refine_ls_number_restraints 0
_refine_ls_restrained_S_all 1.0420
_refine_ls_R_factor_all 0.0318
_refine_ls_R_factor_gt 0.0305
_refine_ls_shift/su_max 0.0000
_refine_ls_shift/su_mean 0.0000
_refine_ls_structure_factor_coef Fsqd
_refine_ls_weighting_details 'w=1/[\s^2^(Fo^2^)+(0.0558P)^2^+0.8957P] where P=(Fo^2^+2Fc^2^)/3'
_refine_ls_weighting_scheme calc
_refine_ls_wR_factor_gt 0.0798
_refine_ls_wR_factor_ref 0.0813
_reflns_Friedel_coverage 0.0
_reflns_limit_h_max 11
_reflns_limit_h_min -11
_reflns_limit_k_max 18
_reflns_limit_k_min -18
_reflns_limit_l_max 22
_reflns_limit_l_min 0
_reflns_number_gt 9540
_reflns_number_total 9988
_reflns_threshold_expression I>=2u(I)
_cod_data_source_file c6dt02041k2.cif
_cod_data_source_block TVE
_cod_depositor_comments 'Adding full bibliography for 7040761--7040764.cif.'
_cod_database_code 7040761
_chemical_oxdiff_formula 'C60 H56 B1 N4 O9 P2 Ir1'
_chemical_oxdiff_usercomment 'Teresa John S/ Vic/ 9028'
_reflns_odcompleteness_completeness 99.74
_reflns_odcompleteness_iscentric 1
_reflns_odcompleteness_theta 74.33
_olex2_refinement_description
;
1. Fixed Uiso
 At 1.2 times of:
  All C(H) groups, All C(H,H) groups
2.a Ternary CH refined with riding coordinates:
 C29(H29), C34(H34), C30(H30), C31(H31)
2.b Secondary CH2 refined with riding coordinates:
 C36(H36a,H36b), C1(H1a,H1b), C35(H35a,H35b), C33(H33a,H33b), C8(H8a,H8b),
 C32(H32a,H32b)
2.c Aromatic/amide H refined with riding coordinates:
 C48(H48), C21(H21), C20(H20), C3(H3), C45(H45), C57(H57), C27(H27), C58(H58),
 C46(H46), C13(H13), C54(H54), C16(H16), C59(H59), C28(H28), C17(H17), C47(H47),
  C25(H25), C44(H44), C15(H15), C56(H56), C38(H38), C60(H60), C18(H18),
 C50(H50), C53(H53), C52(H52), C5(H5), C11(H11), C6(H6), C26(H26), C42(H42),
 C4(H4), C10(H10), C39(H39), C23(H23), C51(H51), C12(H12), C40(H40), C22(H22),
 C41(H41)
;
_olex2_submission_special_instructions 'No special instructions were received'
_solvent_exptl_crystal_recrystallization_method n-hexane/dichloromethane

loop_
_space_group_symop_id
_space_group_symop_operation_xyz
1 x,y,z
2 -x,-y,-z

loop_
_atom_site_label
_atom_site_type_symbol
_atom_site_fract_x
_atom_site_fract_y
_atom_site_fract_z
_atom_site_U_iso_or_equiv
_atom_site_adp_type
_atom_site_occupancy
_atom_site_refinement_flags_posn
Ir1 Ir 0.743683(10) 0.350044(7) 0.213428(6) 0.01685(5) Uani 1.000000 .
P1 P 0.79289(7) 0.19073(5) 0.21208(4) 0.01726(13) Uani 1.000000 .
P2 P 0.97146(7) 0.36473(5) 0.24987(4) 0.01861(13) Uani 1.000000 .
N1 N 0.6904(3) 0.27189(17) 0.32463(14) 0.0213(5) Uani 1.000000 .
C29 C 0.6293(3) 0.5004(2) 0.20695(17) 0.0245(6) Uani 1.000000 .
H29 H 0.6394(3) 0.5330(2) 0.25108(17) 0.0294(7) Uiso 1.000000 R
C34 C 0.7937(3) 0.38981(19) 0.10132(15) 0.0182(5) Uani 1.000000 .
H34 H 0.8926(3) 0.35845(19) 0.09007(15) 0.0219(6) Uiso 1.000000 R
C48 C 0.4557(3) 0.3412(2) 0.61614(17) 0.0270(6) Uani 1.000000 .
H48 H 0.3693(3) 0.3216(2) 0.60763(17) 0.0324(7) Uiso 1.000000 R
C21 C 0.9192(5) 0.4009(3) 0.4735(2) 0.0474(10) Uani 1.000000 .
H21 H 0.8491(5) 0.4309(3) 0.5050(2) 0.0568(12) Uiso 1.000000 R
N3 N 1.1488(3) 0.4786(2) 0.18238(16) 0.0303(6) Uani 1.000000 .
C20 C 0.8920(4) 0.4015(3) 0.3970(2) 0.0375(8) Uani 1.000000 .
H20 H 0.8025(4) 0.4301(3) 0.3772(2) 0.0450(9) Uiso 1.000000 R
C36 C 0.6636(3) 0.5513(2) 0.13187(18) 0.0269(6) Uani 1.000000 .
H36a H 0.5764(3) 0.5659(2) 0.10200(18) 0.0323(7) Uiso 1.000000 R
H36b H 0.6909(3) 0.6098(2) 0.14103(18) 0.0323(7) Uiso 1.000000 R
C3 C 1.0464(3) 0.1449(2) 0.06250(17) 0.0232(6) Uani 1.000000 .
H3 H 0.9997(3) 0.0960(2) 0.05468(17) 0.0278(7) Uiso 1.000000 R
C1 C 0.9765(3) 0.12343(19) 0.19902(16) 0.0203(5) Uani 1.000000 .
H1a H 1.0314(3) 0.11892(19) 0.24461(16) 0.0244(6) Uiso 1.000000 R
H1b H 0.9709(3) 0.06077(19) 0.18786(16) 0.0244(6) Uiso 1.000000 R
C45 C 0.7079(4) 0.4053(2) 0.64155(19) 0.0312(7) Uani 1.000000 .
H45 H 0.7928(4) 0.4259(2) 0.65120(19) 0.0375(8) Uiso 1.000000 R
C57 C 0.8025(3) 0.1008(2) 0.87314(17) 0.0222(5) Uani 1.000000 .
H57 H 0.8867(3) 0.0591(2) 0.88739(17) 0.0267(7) Uiso 1.000000 R
C27 C 1.1058(5) 0.6456(3) 0.1819(2) 0.0429(9) Uani 1.000000 .
H27 H 1.1343(5) 0.7018(3) 0.1656(2) 0.0515(11) Uiso 1.000000 R
C58 C 0.7350(3) 0.1622(2) 0.92231(17) 0.0237(6) Uani 1.000000 .
H58 H 0.7725(3) 0.1617(2) 0.96976(17) 0.0284(7) Uiso 1.000000 R
C46 C 0.5975(4) 0.4641(2) 0.60174(19) 0.0326(7) Uani 1.000000 .
H46 H 0.6074(4) 0.5245(2) 0.58398(19) 0.0391(8) Uiso 1.000000 R
C13 C 0.6310(3) 0.2876(2) 0.39252(18) 0.0276(6) Uani 1.000000 .
H13 H 0.6010(3) 0.3489(2) 0.40389(18) 0.0332(7) Uiso 1.000000 R
C54 C 0.3103(3) 0.1357(2) 0.76204(17) 0.0240(6) Uani 1.000000 .
H54 H 0.3570(3) 0.1329(2) 0.80742(17) 0.0287(7) Uiso 1.000000 R
C16 C 0.4480(3) 0.0778(2) 0.1549(2) 0.0281(6) Uani 1.000000 .
H16 H 0.3520(3) 0.0782(2) 0.1696(2) 0.0337(8) Uiso 1.000000 R
N2 N 0.7365(3) 0.07663(18) 0.11132(14) 0.0238(5) Uani 1.000000 .
C2 C 1.0515(3) 0.17187(19) 0.13508(16) 0.0199(5) Uani 1.000000 .
C55 C 0.6217(3) 0.1636(2) 0.77705(16) 0.0200(5) Uani 1.000000 .
C59 C 0.6096(3) 0.2249(2) 0.89999(17) 0.0260(6) Uani 1.000000 .
H59 H 0.5617(3) 0.2659(2) 0.93284(17) 0.0312(7) Uiso 1.000000 R
C35 C 0.7859(3) 0.4954(2) 0.08662(16) 0.0232(6) Uani 1.000000 .
H35a H 0.8779(3) 0.5104(2) 0.09947(16) 0.0279(7) Uiso 1.000000 R
H35b H 0.7704(3) 0.5139(2) 0.03363(16) 0.0279(7) Uiso 1.000000 R
C49 C 0.3856(3) 0.1557(2) 0.69559(17) 0.0225(6) Uani 1.000000 .
C28 C 1.1866(4) 0.5610(3) 0.1623(2) 0.0366(8) Uani 1.000000 .
H28 H 1.2709(4) 0.5622(3) 0.1339(2) 0.0439(9) Uiso 1.000000 R
C43 C 0.5658(3) 0.2790(2) 0.65607(16) 0.0226(6) Uani 1.000000 .
C17 C 0.5095(4) 0.0259(2) 0.09826(19) 0.0293(7) Uani 1.000000 .
H17 H 0.4562(4) -0.0098(2) 0.07421(19) 0.0351(8) Uiso 1.000000 R
C47 C 0.4719(4) 0.4313(2) 0.58885(19) 0.0317(7) Uani 1.000000 .
H47 H 0.3974(4) 0.4699(2) 0.56166(19) 0.0380(8) Uiso 1.000000 R
C25 C 0.9422(4) 0.5584(2) 0.2472(2) 0.0311(7) Uani 1.000000 .
H25 H 0.8598(4) 0.5550(2) 0.2768(2) 0.0373(8) Uiso 1.000000 R
C44 C 0.6910(3) 0.3151(2) 0.66706(18) 0.0271(6) Uani 1.000000 .
H44 H 0.7672(3) 0.2764(2) 0.69292(18) 0.0325(7) Uiso 1.000000 R
C30 C 0.5321(3) 0.4365(2) 0.21586(17) 0.0232(6) Uani 1.000000 .
H30 H 0.4764(3) 0.4339(2) 0.26290(17) 0.0279(7) Uiso 1.000000 R
C15 C 0.5318(3) 0.1299(2) 0.19010(19) 0.0256(6) Uani 1.000000 .
H15 H 0.4929(3) 0.1661(2) 0.22819(19) 0.0307(7) Uiso 1.000000 R
C56 C 0.7458(3) 0.10082(19) 0.80217(16) 0.0201(5) Uani 1.000000 .
H56 H 0.7920(3) 0.05759(19) 0.77052(16) 0.0241(6) Uiso 1.000000 R
C31 C 0.5216(3) 0.3691(2) 0.16571(17) 0.0214(6) Uani 1.000000 .
H31 H 0.4653(3) 0.3216(2) 0.18489(17) 0.0256(7) Uiso 1.000000 R
C19 C 0.9996(3) 0.3590(2) 0.35206(18) 0.0251(6) Uani 1.000000 .
N4 N 1.1307(3) 0.3170(2) 0.37729(17) 0.0350(6) Uani 1.000000 .
C33 C 0.6880(3) 0.3542(2) 0.05254(16) 0.0226(5) Uani 1.000000 .
H33a H 0.6968(3) 0.3794(2) 0.00089(16) 0.0271(7) Uiso 1.000000 R
H33b H 0.7119(3) 0.2867(2) 0.05448(16) 0.0271(7) Uiso 1.000000 R
C24 C 1.0271(3) 0.4784(2) 0.22338(18) 0.0246(6) Uani 1.000000 .
C9 C 0.7330(3) 0.1808(2) 0.31018(17) 0.0219(5) Uani 1.000000 .
C37 C 0.6521(3) 0.0910(2) 0.64568(16) 0.0214(5) Uani 1.000000 .
C38 C 0.6186(3) 0.0006(2) 0.64977(19) 0.0277(6) Uani 1.000000 .
H38 H 0.5318(3) -0.0092(2) 0.67278(19) 0.0333(8) Uiso 1.000000 R
C60 C 0.5567(3) 0.2257(2) 0.82843(17) 0.0243(6) Uani 1.000000 .
H60 H 0.4746(3) 0.2693(2) 0.81388(17) 0.0291(7) Uiso 1.000000 R
C18 C 0.6527(4) 0.0281(2) 0.07792(18) 0.0285(6) Uani 1.000000 .
H18 H 0.6931(4) -0.0061(2) 0.03893(18) 0.0342(8) Uiso 1.000000 R
C50 C 0.3086(3) 0.1571(2) 0.62897(18) 0.0257(6) Uani 1.000000 .
H50 H 0.3550(3) 0.1678(2) 0.58325(18) 0.0309(7) Uiso 1.000000 R
C8 C 1.1301(3) 0.2793(2) 0.22269(17) 0.0218(5) Uani 1.000000 .
H8a H 1.2160(3) 0.3070(2) 0.22410(17) 0.0262(7) Uiso 1.000000 R
H8b H 1.1419(3) 0.2254(2) 0.25956(17) 0.0262(7) Uiso 1.000000 R
C53 C 0.1679(3) 0.1198(2) 0.76295(18) 0.0267(6) Uani 1.000000 .
H53 H 0.1224(3) 0.1058(2) 0.80830(18) 0.0320(7) Uiso 1.000000 R
C32 C 0.5321(3) 0.3839(2) 0.08059(18) 0.0271(6) Uani 1.000000 .
H32a H 0.4697(3) 0.3481(2) 0.05878(18) 0.0325(7) Uiso 1.000000 R
H32b H 0.4982(3) 0.4493(2) 0.06437(18) 0.0325(7) Uiso 1.000000 R
C52 C 0.0948(3) 0.1249(2) 0.6965(2) 0.0282(6) Uani 1.000000 .
H52 H -0.0009(3) 0.1161(2) 0.6969(2) 0.0338(8) Uiso 1.000000 R
C5 C 1.1812(4) 0.2624(2) 0.0135(2) 0.0314(7) Uani 1.000000 .
H5 H 1.2259(4) 0.2919(2) -0.0264(2) 0.0377(8) Uiso 1.000000 R
C11 C 0.6578(4) 0.1233(3) 0.43011(19) 0.0325(7) Uani 1.000000 .
H11 H 0.6469(4) 0.0743(3) 0.46558(19) 0.0390(8) Uiso 1.000000 R
C6 C 1.1854(3) 0.2903(2) 0.08499(18) 0.0252(6) Uani 1.000000 .
H6 H 1.2321(3) 0.3393(2) 0.09223(18) 0.0303(7) Uiso 1.000000 R
C26 C 0.9831(4) 0.6441(2) 0.2259(3) 0.0416(9) Uani 1.000000 .
H26 H 0.9288(4) 0.6991(2) 0.2411(3) 0.0499(11) Uiso 1.000000 R
C42 C 0.7820(3) 0.1005(2) 0.60765(17) 0.0266(6) Uani 1.000000 .
H42 H 0.8073(3) 0.1592(2) 0.60115(17) 0.0319(7) Uiso 1.000000 R
C4 C 1.1098(3) 0.1900(2) 0.00204(19) 0.0295(6) Uani 1.000000 .
H4 H 1.1045(3) 0.1718(2) -0.04587(19) 0.0354(8) Uiso 1.000000 R
C7 C 1.1212(3) 0.2465(2) 0.14628(17) 0.0212(5) Uani 1.000000 .
C10 C 0.7191(3) 0.1058(2) 0.36030(18) 0.0263(6) Uani 1.000000 .
H10 H 0.7499(3) 0.0450(2) 0.34789(18) 0.0315(7) Uiso 1.000000 R
C14 C 0.6753(3) 0.12608(19) 0.16646(16) 0.0211(5) Uani 1.000000 .
C39 C 0.7091(4) -0.0745(2) 0.6210(2) 0.0312(7) Uani 1.000000 .
H39 H 0.6825(4) -0.1328(2) 0.6251(2) 0.0374(8) Uiso 1.000000 R
C23 C 1.1540(5) 0.3165(3) 0.4510(2) 0.0454(9) Uani 1.000000 .
H23 H 1.2450(5) 0.2884(3) 0.4692(2) 0.0545(11) Uiso 1.000000 R
C51 C 0.1661(3) 0.1432(2) 0.62906(19) 0.0291(6) Uani 1.000000 .
H51 H 0.1183(3) 0.1462(2) 0.58399(19) 0.0349(8) Uiso 1.000000 R
C12 C 0.6130(4) 0.2153(3) 0.44621(18) 0.0317(7) Uani 1.000000 .
H12 H 0.5713(4) 0.2284(3) 0.49257(18) 0.0381(8) Uiso 1.000000 R
B1 B 0.5541(3) 0.1720(2) 0.69219(18) 0.0201(6) Uani 1.000000 .
C40 C 0.8395(4) -0.0623(2) 0.58607(19) 0.0311(7) Uani 1.000000 .
H40 H 0.9019(4) -0.1124(2) 0.56772(19) 0.0374(8) Uiso 1.000000 R
C22 C 1.0507(5) 0.3554(3) 0.5012(2) 0.0459(9) Uani 1.000000 .
H22 H 1.0699(5) 0.3508(3) 0.5521(2) 0.0551(11) Uiso 1.000000 R
C41 C 0.8746(3) 0.0260(3) 0.57916(19) 0.0312(7) Uani 1.000000 .
H41 H 0.9607(3) 0.0356(3) 0.55530(19) 0.0375(8) Uiso 1.000000 R

loop_
_atom_site_aniso_label
_atom_site_aniso_U_11
_atom_site_aniso_U_22
_atom_site_aniso_U_33
_atom_site_aniso_U_12
_atom_site_aniso_U_13
_atom_site_aniso_U_23
Ir1 0.01731(7) 0.01403(7) 0.01842(7) -0.00151(4) 0.00043(4) -0.00054(4)
P1 0.0183(3) 0.0143(3) 0.0189(3) -0.0029(2) -0.0000(2) -0.0001(2)
P2 0.0182(3) 0.0161(3) 0.0214(3) -0.0031(2) -0.0015(2) -0.0010(3)
N1 0.0226(11) 0.0215(12) 0.0199(11) -0.0040(9) 0.0013(9) -0.0025(9)
C29 0.0279(14) 0.0170(13) 0.0259(14) 0.0032(11) 0.0007(11) -0.0033(11)
C34 0.0207(12) 0.0184(13) 0.0146(12) -0.0040(10) 0.0023(9) 0.0034(10)
C48 0.0294(14) 0.0256(15) 0.0233(14) 0.0003(12) -0.0003(11) 0.0003(12)
C21 0.052(2) 0.059(3) 0.0287(18) 0.0013(19) 0.0018(16) -0.0120(17)
N3 0.0311(13) 0.0295(14) 0.0320(14) -0.0111(11) -0.0028(11) 0.0010(11)
C20 0.0350(17) 0.050(2) 0.0257(16) 0.0009(15) -0.0052(13) -0.0101(15)
C36 0.0298(14) 0.0157(13) 0.0316(16) 0.0013(11) 0.0002(12) 0.0045(12)
C3 0.0233(13) 0.0197(13) 0.0253(14) -0.0012(10) 0.0005(11) -0.0010(11)
C1 0.0194(12) 0.0157(12) 0.0241(13) -0.0001(10) -0.0005(10) 0.0002(10)
C45 0.0375(16) 0.0275(16) 0.0295(16) -0.0094(13) 0.0026(13) -0.0006(13)
C57 0.0237(13) 0.0177(13) 0.0243(14) -0.0037(10) -0.0036(11) 0.0034(11)
C27 0.055(2) 0.0285(18) 0.050(2) -0.0242(16) -0.0163(18) 0.0105(16)
C58 0.0297(14) 0.0225(14) 0.0200(13) -0.0088(11) -0.0051(11) 0.0016(11)
C46 0.0446(18) 0.0204(15) 0.0287(16) -0.0002(13) 0.0082(14) 0.0032(12)
C13 0.0308(15) 0.0253(15) 0.0257(15) -0.0019(12) 0.0033(12) -0.0043(12)
C54 0.0241(13) 0.0216(14) 0.0246(14) -0.0009(11) -0.0018(11) -0.0003(11)
C16 0.0206(13) 0.0201(14) 0.0429(18) -0.0055(11) -0.0049(12) 0.0042(13)
N2 0.0284(12) 0.0232(12) 0.0209(12) -0.0083(10) -0.0008(9) -0.0011(10)
C2 0.0165(11) 0.0168(12) 0.0242(14) 0.0027(10) -0.0002(10) -0.0015(10)
C55 0.0214(12) 0.0190(13) 0.0195(13) -0.0047(10) -0.0017(10) 0.0012(10)
C59 0.0306(14) 0.0242(15) 0.0231(14) -0.0030(12) -0.0002(11) -0.0054(11)
C35 0.0286(14) 0.0194(14) 0.0207(13) -0.0054(11) 0.0008(11) 0.0050(11)
C49 0.0231(13) 0.0209(13) 0.0218(14) -0.0007(11) -0.0019(11) 0.0004(11)
C28 0.0374(17) 0.0392(19) 0.0353(18) -0.0189(15) -0.0048(14) 0.0102(15)
C43 0.0284(14) 0.0208(14) 0.0166(12) 0.0004(11) 0.0008(10) -0.0010(10)
C17 0.0363(16) 0.0251(15) 0.0291(15) -0.0143(13) -0.0123(13) 0.0049(12)
C47 0.0379(17) 0.0232(15) 0.0286(16) 0.0053(13) 0.0017(13) 0.0023(12)
C25 0.0322(16) 0.0196(15) 0.0426(19) -0.0056(12) -0.0070(14) -0.0053(13)
C44 0.0310(15) 0.0229(15) 0.0258(15) -0.0032(12) -0.0028(12) 0.0026(12)
C30 0.0162(12) 0.0218(14) 0.0272(14) 0.0056(10) 0.0022(10) 0.0010(11)
C15 0.0258(14) 0.0187(14) 0.0319(16) -0.0031(11) -0.0012(12) -0.0020(12)
C56 0.0213(12) 0.0165(12) 0.0216(13) -0.0027(10) 0.0013(10) 0.0003(10)
C31 0.0111(11) 0.0247(14) 0.0268(14) -0.0013(10) -0.0055(10) 0.0023(11)
C19 0.0293(14) 0.0198(14) 0.0264(15) -0.0051(11) -0.0022(12) -0.0010(11)
N4 0.0387(15) 0.0316(15) 0.0317(15) 0.0032(12) -0.0111(12) -0.0026(12)
C33 0.0286(14) 0.0214(14) 0.0171(12) -0.0037(11) -0.0014(10) -0.0002(10)
C24 0.0262(14) 0.0214(14) 0.0263(14) -0.0057(11) -0.0070(11) 0.0012(11)
C9 0.0200(12) 0.0217(14) 0.0231(14) -0.0021(10) -0.0007(10) -0.0008(11)
C37 0.0233(13) 0.0231(14) 0.0174(12) -0.0026(11) -0.0036(10) -0.0019(10)
C38 0.0273(14) 0.0255(15) 0.0302(16) -0.0049(12) 0.0028(12) -0.0033(12)
C60 0.0246(13) 0.0219(14) 0.0239(14) 0.0020(11) -0.0035(11) -0.0018(11)
C18 0.0377(16) 0.0267(15) 0.0230(14) -0.0112(13) -0.0039(12) -0.0007(12)
C50 0.0275(14) 0.0229(14) 0.0256(15) -0.0033(11) -0.0045(11) 0.0025(11)
C8 0.0199(12) 0.0190(13) 0.0262(14) -0.0013(10) -0.0018(10) -0.0040(11)
C53 0.0283(14) 0.0213(14) 0.0290(15) -0.0026(11) 0.0041(12) -0.0008(12)
C32 0.0260(14) 0.0297(16) 0.0250(15) -0.0038(12) -0.0059(11) -0.0003(12)
C52 0.0215(13) 0.0226(14) 0.0402(18) -0.0023(11) -0.0028(12) -0.0040(13)
C5 0.0321(15) 0.0277(16) 0.0335(17) -0.0061(13) 0.0107(13) -0.0002(13)
C11 0.0365(16) 0.0332(17) 0.0271(16) -0.0087(14) -0.0009(13) 0.0055(13)
C6 0.0217(13) 0.0215(14) 0.0322(16) -0.0043(11) 0.0049(11) -0.0020(12)
C26 0.050(2) 0.0162(15) 0.059(2) -0.0059(14) -0.0165(18) -0.0029(15)
C42 0.0298(14) 0.0274(15) 0.0237(14) -0.0074(12) 0.0011(11) -0.0051(12)
C4 0.0326(15) 0.0286(16) 0.0260(15) -0.0025(13) 0.0059(12) -0.0049(12)
C7 0.0162(11) 0.0195(13) 0.0259(14) 0.0009(10) 0.0010(10) -0.0006(11)
C10 0.0296(15) 0.0236(15) 0.0251(15) -0.0063(12) 0.0017(12) 0.0018(12)
C14 0.0258(13) 0.0137(12) 0.0235(13) -0.0054(10) -0.0024(11) 0.0032(10)
C39 0.0355(16) 0.0228(15) 0.0354(17) -0.0044(13) 0.0010(13) -0.0055(13)
C23 0.051(2) 0.042(2) 0.037(2) 0.0071(17) -0.0153(17) 0.0013(16)
C51 0.0308(15) 0.0269(15) 0.0297(16) -0.0061(12) -0.0092(12) 0.0015(12)
C12 0.0361(16) 0.0384(18) 0.0199(14) -0.0062(14) 0.0037(12) -0.0015(13)
B1 0.0220(14) 0.0208(15) 0.0166(14) -0.0016(11) -0.0020(11) -0.0007(11)
C40 0.0310(15) 0.0310(17) 0.0310(16) -0.0005(13) -0.0009(13) -0.0107(13)
C22 0.066(3) 0.043(2) 0.0263(17) -0.0009(19) -0.0119(17) -0.0042(15)
C41 0.0272(14) 0.0401(19) 0.0285(16) -0.0074(13) 0.0045(12) -0.0131(14)

loop_
_atom_type_symbol
_atom_type_scat_dispersion_real
_atom_type_scat_dispersion_imag
_atom_type_scat_Cromer_Mann_a1
_atom_type_scat_Cromer_Mann_a2
_atom_type_scat_Cromer_Mann_a3
_atom_type_scat_Cromer_Mann_a4
_atom_type_scat_Cromer_Mann_b1
_atom_type_scat_Cromer_Mann_b2
_atom_type_scat_Cromer_Mann_b3
_atom_type_scat_Cromer_Mann_b4
_atom_type_scat_Cromer_Mann_c
_atom_type_scat_source
_atom_type_scat_dispersion_source
C 0.01920 0.00962 2.31000 1.02000 1.58860 0.86500 20.84390 10.20750 0.56870 51.65120 0.215599998832 'International Tables Volume C Table 6.1.1.4 (pp. 500-502)' 'Henke, Gullikson and Davis, At. Data and Nucl. Data Tables, 1993, 54, 2'
B 0.00963 0.00408 2.05450 1.33260 1.09790 0.70680 23.21850 1.02100 60.34980 0.14030 -0.193200007081 'International Tables Volume C Table 6.1.1.4 (pp. 500-502)' 'Henke, Gullikson and Davis, At. Data and Nucl. Data Tables, 1993, 54, 2'
H 0.00000 0.00000 0.49300 0.32291 0.14019 0.04081 10.51090 26.12570 3.14236 57.79970 0.0030380000826 'International Tables Volume C Table 6.1.1.4 (pp. 500-502)' 'Henke, Gullikson and Davis, At. Data and Nucl. Data Tables, 1993, 54, 2'
Ir -4.39626 6.81616 27.30490 16.72960 15.61150 5.83377 1.59279 8.86553 0.41792 45.00110 11.4722003937 'International Tables Volume C Table 6.1.1.4 (pp. 500-502)' 'Henke, Gullikson and Davis, At. Data and Nucl. Data Tables, 1993, 54, 2'
N 0.03256 0.01839 12.21260 3.13220 2.01250 1.16630 0.00570 9.89330 28.99750 0.58260 -11.5290002823 'International Tables Volume C Table 6.1.1.4 (pp. 500-502)' 'Henke, Gullikson and Davis, At. Data and Nucl. Data Tables, 1993, 54, 2'
P 0.30360 0.43703 6.43450 4.17910 1.78000 1.49080 1.90670 27.15700 0.52600 68.16450 1.11489999294 'International Tables Volume C Table 6.1.1.4 (pp. 500-502)' 'Henke, Gullikson and Davis, At. Data and Nucl. Data Tables, 1993, 54, 2'

loop_
_geom_angle_atom_site_label_1
_geom_angle_atom_site_label_2
_geom_angle_atom_site_label_3
_geom_angle
P2 Ir1 P1 96.38(2)
N1 Ir1 P1 66.64(6)
N1 Ir1 P2 94.32(6)
C29 Ir1 P1 163.08(8)
C29 Ir1 P2 100.49(8)
C29 Ir1 N1 110.51(10)
C34 Ir1 P1 99.73(8)
C34 Ir1 P2 90.73(8)
C34 Ir1 N1 165.89(10)
C34 Ir1 C29 81.39(11)
C30 Ir1 P1 126.18(8)
C30 Ir1 P2 134.42(9)
C30 Ir1 N1 89.33(10)
C30 Ir1 C29 37.49(11)
C30 Ir1 C34 96.52(11)
C31 Ir1 P1 95.28(8)
C31 Ir1 P2 166.82(8)
C31 Ir1 N1 95.92(10)
C31 Ir1 C29 68.09(11)
C31 Ir1 C34 81.25(11)
C31 Ir1 C30 37.71(11)
C1 P1 Ir1 123.30(9)
C9 P1 Ir1 88.51(10)
C9 P1 C1 111.81(13)
C14 P1 Ir1 123.02(9)
C14 P1 C1 103.87(13)
C14 P1 C9 102.89(13)
C19 P2 Ir1 116.10(10)
C24 P2 Ir1 116.80(9)
C24 P2 C19 97.84(14)
C8 P2 Ir1 118.93(10)
C8 P2 C19 100.55(14)
C8 P2 C24 103.33(14)
C13 N1 Ir1 141.1(2)
C9 N1 Ir1 101.89(18)
C9 N1 C13 117.0(3)
H29 C29 Ir1 115.23(8)
C36 C29 Ir1 109.96(19)
C36 C29 H29 115.23(17)
C30 C29 Ir1 67.13(16)
C30 C29 H29 115.23(18)
C30 C29 C36 124.0(3)
H34 C34 Ir1 108.52(7)
C35 C34 Ir1 111.94(19)
C35 C34 H34 108.52(15)
C33 C34 Ir1 106.89(17)
C33 C34 H34 108.52(15)
C33 C34 C35 112.3(2)
C43 C48 H48 118.97(19)
C47 C48 H48 119.0(2)
C47 C48 C43 122.1(3)
C20 C21 H21 120.5(2)
C22 C21 H21 120.5(2)
C22 C21 C20 119.1(4)
C24 N3 C28 117.4(3)
H20 C20 C21 120.6(2)
C19 C20 C21 118.7(3)
C19 C20 H20 120.65(19)
H36a C36 C29 108.76(17)
H36b C36 C29 108.76(17)
H36b C36 H36a 107.7
C35 C36 C29 114.0(2)
C35 C36 H36a 108.76(17)
C35 C36 H36b 108.76(16)
C2 C3 H3 119.44(17)
C4 C3 H3 119.44(19)
C4 C3 C2 121.1(3)
H1a C1 P1 109.87(9)
H1b C1 P1 109.87(9)
H1b C1 H1a 108.3
C2 C1 P1 109.07(18)
C2 C1 H1a 109.87(15)
C2 C1 H1b 109.87(15)
C46 C45 H45 120.2(2)
C44 C45 H45 120.2(2)
C44 C45 C46 119.6(3)
C58 C57 H57 119.69(17)
C56 C57 H57 119.69(17)
C56 C57 C58 120.6(3)
C28 C27 H27 120.6(2)
C26 C27 H27 120.6(2)
C26 C27 C28 118.7(3)
H58 C58 C57 120.47(17)
C59 C58 C57 119.1(3)
C59 C58 H58 120.47(18)
H46 C46 C45 120.6(2)
C47 C46 C45 118.7(3)
C47 C46 H46 120.64(19)
H13 C13 N1 118.88(18)
C12 C13 N1 122.2(3)
C12 C13 H13 118.9(2)
C49 C54 H54 118.65(17)
C53 C54 H54 118.65(19)
C53 C54 C49 122.7(3)
C17 C16 H16 120.44(18)
C15 C16 H16 120.44(19)
C15 C16 C17 119.1(3)
C14 N2 C18 116.9(3)
C1 C2 C3 119.6(3)
C7 C2 C3 119.0(3)
C7 C2 C1 121.3(3)
C60 C55 C56 115.6(3)
B1 C55 C56 124.9(3)
B1 C55 C60 119.5(2)
H59 C59 C58 120.17(18)
C60 C59 C58 119.7(3)
C60 C59 H59 120.17(18)
C36 C35 C34 112.6(2)
H35a C35 C34 109.09(15)
H35a C35 C36 109.09(17)
H35b C35 C34 109.09(15)
H35b C35 C36 109.09(16)
H35b C35 H35a 107.8
C50 C49 C54 115.4(3)
B1 C49 C54 124.1(3)
B1 C49 C50 120.5(3)
C27 C28 N3 123.2(3)
H28 C28 N3 118.4(2)
H28 C28 C27 118.4(2)
C44 C43 C48 114.8(3)
B1 C43 C48 125.2(3)
B1 C43 C44 119.9(3)
H17 C17 C16 120.78(18)
C18 C17 C16 118.4(3)
C18 C17 H17 120.8(2)
C46 C47 C48 120.9(3)
H47 C47 C48 119.5(2)
H47 C47 C46 119.53(19)
C24 C25 H25 120.76(19)
C26 C25 H25 120.8(2)
C26 C25 C24 118.5(3)
C43 C44 C45 123.9(3)
H44 C44 C45 118.1(2)
H44 C44 C43 118.06(17)
C29 C30 Ir1 75.39(16)
H30 C30 Ir1 117.41(8)
H30 C30 C29 117.41(18)
C31 C30 Ir1 74.47(15)
C31 C30 C29 124.8(3)
C31 C30 H30 117.41(17)
H15 C15 C16 121.00(19)
C14 C15 C16 118.0(3)
C14 C15 H15 121.00(18)
C55 C56 C57 122.2(3)
H56 C56 C57 118.92(17)
H56 C56 C55 118.92(17)
C30 C31 Ir1 67.82(15)
H31 C31 Ir1 114.73(8)
H31 C31 C30 114.73(17)
C32 C31 Ir1 109.18(18)
C32 C31 C30 125.6(3)
C32 C31 H31 114.73(16)
C20 C19 P2 119.9(2)
N4 C19 P2 116.7(2)
N4 C19 C20 123.3(3)
C23 N4 C19 117.0(3)
H33a C33 C34 109.65(14)
H33b C33 C34 109.65(15)
H33b C33 H33a 108.2
C32 C33 C34 110.1(2)
C32 C33 H33a 109.65(16)
C32 C33 H33b 109.65(17)
N3 C24 P2 117.8(2)
C25 C24 P2 118.7(2)
C25 C24 N3 123.5(3)
N1 C9 P1 102.9(2)
C10 C9 P1 132.8(2)
C10 C9 N1 124.1(3)
C42 C37 C38 114.8(3)
B1 C37 C38 120.5(3)
B1 C37 C42 124.3(3)
H38 C38 C37 118.45(18)
C39 C38 C37 123.1(3)
C39 C38 H38 118.5(2)
C59 C60 C55 122.9(3)
H60 C60 C55 118.57(16)
H60 C60 C59 118.57(18)
C17 C18 N2 123.8(3)
H18 C18 N2 118.12(18)
H18 C18 C17 118.1(2)
H50 C50 C49 118.73(18)
C51 C50 C49 122.5(3)
C51 C50 H50 118.73(19)
H8a C8 P2 108.57(9)
H8b C8 P2 108.57(10)
H8b C8 H8a 107.6
C7 C8 P2 114.8(2)
C7 C8 H8a 108.57(15)
C7 C8 H8b 108.57(16)
H53 C53 C54 119.97(19)
C52 C53 C54 120.1(3)
C52 C53 H53 119.97(19)
C33 C32 C31 111.4(2)
H32a C32 C31 109.34(16)
H32a C32 C33 109.34(16)
H32b C32 C31 109.34(17)
H32b C32 C33 109.34(17)
H32b C32 H32a 108.0
H52 C52 C53 120.42(19)
C51 C52 C53 119.2(3)
C51 C52 H52 120.42(18)
C6 C5 H5 120.22(18)
C4 C5 H5 120.22(19)
C4 C5 C6 119.6(3)
C10 C11 H11 120.5(2)
C12 C11 H11 120.48(19)
C12 C11 C10 119.0(3)
H6 C6 C5 119.20(18)
C7 C6 C5 121.6(3)
C7 C6 H6 119.20(18)
C25 C26 C27 118.6(4)
H26 C26 C27 120.7(2)
H26 C26 C25 120.7(2)
H42 C42 C37 118.54(18)
C41 C42 C37 122.9(3)
C41 C42 H42 118.54(19)
C5 C4 C3 119.7(3)
H4 C4 C3 120.15(19)
H4 C4 C5 120.1(2)
C8 C7 C2 121.8(3)
C6 C7 C2 119.0(3)
C6 C7 C8 119.3(3)
C11 C10 C9 118.0(3)
H10 C10 C9 120.98(19)
H10 C10 C11 121.0(2)
N2 C14 P1 116.1(2)
C15 C14 P1 120.2(2)
C15 C14 N2 123.7(3)
H39 C39 C38 120.0(2)
C40 C39 C38 120.0(3)
C40 C39 H39 120.0(2)
H23 C23 N4 118.1(2)
C22 C23 N4 123.9(4)
C22 C23 H23 118.1(2)
C52 C51 C50 120.1(3)
H51 C51 C50 119.95(19)
H51 C51 C52 119.95(18)
C11 C12 C13 119.5(3)
H12 C12 C13 120.2(2)
H12 C12 C11 120.24(19)
C49 B1 C55 111.2(2)
C43 B1 C55 104.6(2)
C43 B1 C49 111.5(2)
C37 B1 C55 108.2(2)
C37 B1 C49 108.5(2)
C37 B1 C43 112.7(2)
H40 C40 C39 120.7(2)
C41 C40 C39 118.6(3)
C41 C40 H40 120.68(19)
C23 C22 C21 117.9(4)
H22 C22 C21 121.0(2)
H22 C22 C23 121.0(2)
C40 C41 C42 120.5(3)
H41 C41 C42 119.74(19)
H41 C41 C40 119.74(19)

loop_
_geom_bond_atom_site_label_1
_geom_bond_atom_site_label_2
_geom_bond_distance
Ir1 P1 2.2958(7)
Ir1 P2 2.3081(7)
Ir1 N1 2.289(2)
Ir1 C29 2.256(3)
Ir1 C34 2.102(3)
Ir1 C30 2.148(3)
Ir1 C31 2.235(3)
P1 C1 1.839(3)
P1 C9 1.831(3)
P1 C14 1.839(3)
P2 C19 1.851(3)
P2 C24 1.851(3)
P2 C8 1.844(3)
N1 C13 1.346(4)
N1 C9 1.368(4)
C29 H29 0.9800
C29 C36 1.529(4)
C29 C30 1.419(4)
C34 H34 0.9800
C34 C35 1.532(4)
C34 C33 1.536(4)
C48 H48 0.9300
C48 C43 1.406(4)
C48 C47 1.397(5)
C21 H21 0.9300
C21 C20 1.402(5)
C21 C22 1.370(6)
N3 C28 1.335(4)
N3 C24 1.340(4)
C20 H20 0.9300
C20 C19 1.367(5)
C36 H36a 0.9700
C36 H36b 0.9700
C36 C35 1.539(4)
C3 H3 0.9300
C3 C2 1.402(4)
C3 C4 1.390(4)
C1 H1a 0.9700
C1 H1b 0.9700
C1 C2 1.513(4)
C45 H45 0.9300
C45 C46 1.384(5)
C45 C44 1.392(4)
C57 H57 0.9300
C57 C58 1.377(4)
C57 C56 1.395(4)
C27 H27 0.9300
C27 C28 1.398(6)
C27 C26 1.378(6)
C58 H58 0.9300
C58 C59 1.393(4)
C46 H46 0.9300
C46 C47 1.387(5)
C13 H13 0.9300
C13 C12 1.390(5)
C54 H54 0.9300
C54 C49 1.401(4)
C54 C53 1.398(4)
C16 H16 0.9300
C16 C17 1.378(5)
C16 C15 1.396(4)
N2 C18 1.344(4)
N2 C14 1.336(4)
C2 C7 1.408(4)
C55 C56 1.398(4)
C55 C60 1.405(4)
C55 B1 1.652(4)
C59 H59 0.9300
C59 C60 1.389(4)
C35 H35a 0.9700
C35 H35b 0.9700
C49 C50 1.412(4)
C49 B1 1.642(4)
C28 H28 0.9300
C43 C44 1.401(4)
C43 B1 1.658(4)
C17 H17 0.9300
C17 C18 1.387(5)
C47 H47 0.9300
C25 H25 0.9300
C25 C24 1.386(5)
C25 C26 1.396(5)
C44 H44 0.9300
C30 H30 0.9800
C30 C31 1.419(4)
C15 H15 0.9300
C15 C14 1.392(4)
C56 H56 0.9300
C31 H31 0.9800
C31 C32 1.524(4)
C19 N4 1.339(4)
N4 C23 1.345(5)
C33 H33a 0.9700
C33 H33b 0.9700
C33 C32 1.531(4)
C9 C10 1.373(4)
C37 C38 1.412(4)
C37 C42 1.401(4)
C37 B1 1.641(4)
C38 H38 0.9300
C38 C39 1.391(5)
C60 H60 0.9300
C18 H18 0.9300
C50 H50 0.9300
C50 C51 1.389(4)
C8 H8a 0.9700
C8 H8b 0.9700
C8 C7 1.506(4)
C53 H53 0.9300
C53 C52 1.382(5)
C32 H32a 0.9700
C32 H32b 0.9700
C52 H52 0.9300
C52 C51 1.393(5)
C5 H5 0.9300
C5 C6 1.387(5)
C5 C4 1.391(5)
C11 H11 0.9300
C11 C10 1.389(5)
C11 C12 1.391(5)
C6 H6 0.9300
C6 C7 1.395(4)
C26 H26 0.9300
C42 H42 0.9300
C42 C41 1.391(5)
C4 H4 0.9300
C10 H10 0.9300
C39 H39 0.9300
C39 C40 1.390(5)
C23 H23 0.9300
C23 C22 1.385(6)
C51 H51 0.9300
C12 H12 0.9300
C40 H40 0.9300
C40 C41 1.388(5)
C22 H22 0.9300
C41 H41 0.9300
